data_4309922
loop_
_publ_author_name
'Wei-Zheng Shen'
'Deepali Gupta'
'Bernhard Lippert'

_publ_section_title
;
Cyclic Trimer versus Head-Tail Dimer in Metal-Nucleobase Complexes:
Importance of Relative Orientation (Syn,Anti) of the Metal Entities and
Relevance as a Metallaazacrown Compound
;
_journal_name_full 'Inorganic Chemistry'
_journal_page_first 8249
_journal_page_last 8258
_journal_paper_doi 10.1021/ic050255j
_journal_volume 44
_journal_year 2005
_chemical_formula_moiety 'C12 H34 Cl2 N4 O10 Pd2'
_chemical_formula_sum 'C12 H34 Cl2 N4 O10 Pd2'
_chemical_formula_weight 678.13
_space_group_IT_number 14
_symmetry_cell_setting monoclinic
_symmetry_space_group_name_Hall '-P 2ybc'
_symmetry_space_group_name_H-M 'P 1 21/c 1'
_audit_creation_date 2005-07-06T17:40:00-00:00
_audit_creation_method 'WinGX routine CIF_UPDATE'
_cell_angle_alpha 90
_cell_angle_beta 105.48(3)
_cell_angle_gamma 90
_cell_formula_units_Z 2
_cell_length_a 5.9929(12)
_cell_length_b 9.6322(19)
_cell_length_c 21.324(5)
_cell_measurement_temperature 273(2)
_cell_measurement_theta_max 26
_cell_measurement_theta_min 3.53
_cell_volume 1186.3(5)
_computing_cell_refinement
;
        DENZO and SCALEPACK (Otwinowski & Minor, 1997)
;
_computing_data_collection 'COLLECT (Nonius, 1998)'
_computing_data_reduction
;
        DENZO and SCALEPACK (Otwinowski & Minor, 1997)
;
_computing_structure_refinement 'SHELXL-97 (Sheldrick, 1997)'
_computing_structure_solution 'SHELXS-97 (Sheldrick, 1990)'
_diffrn_measured_fraction_theta_full 0.991
_diffrn_measured_fraction_theta_max 0.991
_diffrn_radiation_type MoK\a
_diffrn_radiation_wavelength 0.71073
_diffrn_reflns_av_R_equivalents 0.0705
_diffrn_reflns_limit_h_max 7
_diffrn_reflns_limit_h_min -7
_diffrn_reflns_limit_k_max 11
_diffrn_reflns_limit_k_min -10
_diffrn_reflns_limit_l_max 26
_diffrn_reflns_limit_l_min -22
_diffrn_reflns_number 7379
_diffrn_reflns_theta_full 26
_diffrn_reflns_theta_max 26
_diffrn_reflns_theta_min 3.53
_exptl_absorpt_coefficient_mu 1.794
_exptl_absorpt_correction_T_max 0.7021
_exptl_absorpt_correction_T_min 0.5905
_exptl_absorpt_correction_type multi-scan
_exptl_absorpt_process_details sadabs
_exptl_crystal_colour Yellow
_exptl_crystal_density_diffrn 1.898
_exptl_crystal_density_method 'not measured'
_exptl_crystal_description Blocks
_exptl_crystal_F_000 680
_exptl_crystal_size_max 0.3
_exptl_crystal_size_mid 0.1
_exptl_crystal_size_min 0.1
_refine_diff_density_max 0.611
_refine_diff_density_min -0.58
_refine_ls_extinction_method none
_refine_ls_goodness_of_fit_ref 1.058
_refine_ls_hydrogen_treatment constr
_refine_ls_matrix_type full
_refine_ls_number_parameters 137
_refine_ls_number_reflns 2300
_refine_ls_number_restraints 0
_refine_ls_restrained_S_all 1.058
_refine_ls_R_factor_gt 0.0448
_refine_ls_shift/su_max 0
_refine_ls_structure_factor_coef Fsqd
_refine_ls_weighting_details 'calc w=1/[\s^2^(Fo^2^)+(0.0282P)^2^+0.0000P] where P=(Fo^2^+2Fc^2^)/3'
_refine_ls_weighting_scheme calc
_refine_ls_wR_factor_ref 0.0872
_reflns_number_gt 1456
_reflns_number_total 2300
_reflns_threshold_expression >2sigma(I)
_cod_data_source_file ic050255jsi20050719_093737_2.cif
_cod_data_source_block 2516
_cod_depositor_comments
;
The following automatic conversions were performed:
'_symmetry_cell_setting' value 'Monoclinic' changed to 'monoclinic'
according to '/home/saulius/struct/CIF-dictionaries/cif_core.dic'
dictionary named 'cif_core.dic' version 2.4.1 from 2010-06-29.

Automatic conversion script
Id: cif_fix_enum 1527 2010-12-29 10:47:43Z saulius 
;
_cod_original_cell_volume 1186.3(4)
_cod_database_code 4309922

loop_
_symmetry_equiv_pos_as_xyz
'x, y, z'
'-x, y+1/2, -z+1/2'
'-x, -y, -z'
'x, -y-1/2, z-1/2'

loop_
_atom_site_label
_atom_site_type_symbol
_atom_site_fract_x
_atom_site_fract_y
_atom_site_fract_z
_atom_site_U_iso_or_equiv
_atom_site_adp_type
_atom_site_occupancy
_atom_site_calc_flag
_atom_site_refinement_flags
_atom_site_disorder_group
_atom_site_disorder_assembly
Pd1 Pd 0.80572(7) -0.92568(5) -0.05220(2) 0.02981(16) Uani 1 d . . .
O1 O 1.0512(7) -1.0739(4) -0.04600(19) 0.0428(11) Uani 1 d . . .
H1AD H 1.025(11) -1.150(7) -0.060(3) 0.064 Uiso 1 d . . .
C1A C 0.8105(12) -0.9600(9) -0.1904(3) 0.071(2) Uani 1 d . . .
H1AA H 0.725 -0.9689 -0.2352 0.106 Uiso 1 calc R . .
H1AB H 0.9039 -1.0413 -0.1772 0.106 Uiso 1 calc R . .
H1AC H 0.9085 -0.8796 -0.1852 0.106 Uiso 1 calc R . .
C2A C 0.4978(11) -1.0703(7) -0.1594(3) 0.0566(18) Uani 1 d . . .
H2AA H 0.4226 -1.0813 -0.2049 0.085 Uiso 1 calc R . .
H2AB H 0.3831 -1.0597 -0.1358 0.085 Uiso 1 calc R . .
H2AC H 0.5906 -1.1508 -0.1438 0.085 Uiso 1 calc R . .
N1A N 0.6483(8) -0.9449(5) -0.1497(2) 0.0395(13) Uani 1 d . . .
C3A C 0.5026(12) -0.8178(8) -0.1695(3) 0.062(2) Uani 1 d . . .
H1A H 0.5974 -0.7419 -0.1777 0.075 Uiso 1 calc R . .
H1B H 0.382 -0.8359 -0.2091 0.075 Uiso 1 calc R . .
C4A C 0.3972(11) -0.7796(8) -0.1163(4) 0.065(2) Uani 1 d . . .
H2A H 0.3134 -0.6928 -0.1268 0.078 Uiso 1 calc R . .
H2B H 0.2882 -0.8508 -0.1117 0.078 Uiso 1 calc R . .
N2A N 0.5797(8) -0.7647(5) -0.0543(2) 0.0425(13) Uani 1 d . . .
C6A C 0.7062(12) -0.6318(6) -0.0516(3) 0.0548(19) Uani 1 d . . .
H3AA H 0.6016 -0.5559 -0.0526 0.082 Uiso 1 calc R . .
H3AB H 0.7698 -0.6256 -0.0884 0.082 Uiso 1 calc R . .
H3AC H 0.8292 -0.6279 -0.0122 0.082 Uiso 1 calc R . .
C5A C 0.4702(11) -0.7693(7) -0.0001(3) 0.062(2) Uani 1 d . . .
H4AA H 0.3661 -0.6922 -0.0035 0.092 Uiso 1 calc R . .
H4AB H 0.5875 -0.7642 0.0405 0.092 Uiso 1 calc R . .
H4AC H 0.3856 -0.8546 -0.002 0.092 Uiso 1 calc R . .
Cl11 Cl -0.0071(3) -0.39602(19) -0.15194(9) 0.0570(5) Uani 1 d . . .
O11A O 0.249(2) -0.4094(14) -0.1320(6) 0.080(5) Uiso 0.51(2) d P 1 A
O12A O 0.060(3) -0.2885(15) -0.1866(8) 0.097(5) Uiso 0.51(2) d P 1 A
O13A O -0.083(3) -0.5240(14) -0.1808(6) 0.075(4) Uiso 0.51(2) d P 1 A
O11B O 0.177(2) -0.4745(18) -0.1125(8) 0.099(6) Uiso 0.49(2) d P 2 A
O12B O -0.046(3) -0.2923(12) -0.2048(6) 0.062(4) Uiso 0.49(2) d P 2 A
O13B O -0.187(3) -0.4843(15) -0.1899(6) 0.075(5) Uiso 0.49(2) d P 2 A
O14 O -0.1050(9) -0.3405(5) -0.1021(2) 0.0736(15) Uani 1 d . . A

loop_
_atom_site_aniso_label
_atom_site_aniso_U_11
_atom_site_aniso_U_22
_atom_site_aniso_U_33
_atom_site_aniso_U_23
_atom_site_aniso_U_13
_atom_site_aniso_U_12
Pd1 0.0290(2) 0.0303(3) 0.0241(2) 0.0028(2) -0.00323(18) -0.0001(3)
O1 0.048(2) 0.039(3) 0.033(2) -0.006(2) -0.004(2) 0.010(3)
C1A 0.061(4) 0.114(8) 0.032(4) 0.009(4) 0.003(4) -0.005(5)
C2A 0.056(4) 0.049(5) 0.056(4) -0.003(4) -0.001(4) -0.001(4)
N1A 0.037(3) 0.045(4) 0.031(3) 0.003(3) -0.002(2) 0.001(3)
C3A 0.071(5) 0.057(5) 0.040(4) 0.011(4) -0.019(4) 0.006(4)
C4A 0.051(4) 0.052(5) 0.071(6) -0.007(4) -0.022(4) 0.015(4)
N2A 0.040(3) 0.031(3) 0.047(3) 0.003(3) -0.004(3) 0.004(3)
C6A 0.064(4) 0.032(4) 0.062(5) -0.003(3) 0.006(4) -0.006(4)
C5A 0.053(4) 0.060(5) 0.074(6) 0.001(4) 0.021(4) 0.004(4)
Cl11 0.0674(12) 0.0462(12) 0.0482(11) -0.0061(9) -0.0006(10) 0.0007(9)
O14 0.099(4) 0.067(4) 0.062(3) -0.018(3) 0.035(3) -0.009(3)

loop_
_atom_type_symbol
_atom_type_description
_atom_type_scat_dispersion_real
_atom_type_scat_dispersion_imag
_atom_type_scat_source
C C 0.0033 0.0016 'International Tables Vol C Tables 4.2.6.8 and 6.1.1.4'
H H 0 0 'International Tables Vol C Tables 4.2.6.8 and 6.1.1.4'
N N 0.0061 0.0033 'International Tables Vol C Tables 4.2.6.8 and 6.1.1.4'
O O 0.0106 0.006 'International Tables Vol C Tables 4.2.6.8 and 6.1.1.4'
Cl Cl 0.1484 0.1585 'International Tables Vol C Tables 4.2.6.8 and 6.1.1.4'
Pd Pd -0.9988 1.0072 'International Tables Vol C Tables 4.2.6.8 and 6.1.1.4'

loop_
_geom_angle_atom_site_label_1
_geom_angle_atom_site_label_2
_geom_angle_atom_site_label_3
_geom_angle
_geom_angle_site_symmetry_1
_geom_angle_site_symmetry_3
_geom_angle_publ_flag
O1 Pd1 O1 80.39(17) . 3_735 ?
O1 Pd1 N1A 97.57(18) . . ?
O1 Pd1 N1A 174.12(18) 3_735 . ?
O1 Pd1 N2A 175.11(18) . . ?
O1 Pd1 N2A 96.79(18) 3_735 . ?
N1A Pd1 N2A 85.6(2) . . ?
O1 Pd1 Pd1 40.32(11) . 3_735 ?
O1 Pd1 Pd1 40.06(11) 3_735 3_735 ?
N1A Pd1 Pd1 137.63(14) . 3_735 ?
N2A Pd1 Pd1 136.72(14) . 3_735 ?
Pd1 O1 Pd1 99.61(17) . 3_735 ?
Pd1 O1 H1AD 124(5) . . ?
Pd1 O1 H1AD 112(5) 3_735 . ?
N1A C1A H1AA 109.5 . . ?
N1A C1A H1AB 109.5 . . ?
H1AA C1A H1AB 109.5 . . ?
N1A C1A H1AC 109.5 . . ?
H1AA C1A H1AC 109.5 . . ?
H1AB C1A H1AC 109.5 . . ?
N1A C2A H2AA 109.5 . . ?
N1A C2A H2AB 109.5 . . ?
H2AA C2A H2AB 109.5 . . ?
N1A C2A H2AC 109.5 . . ?
H2AA C2A H2AC 109.5 . . ?
H2AB C2A H2AC 109.5 . . ?
C1A N1A C2A 108.0(5) . . ?
C1A N1A C3A 110.0(5) . . ?
C2A N1A C3A 109.8(5) . . ?
C1A N1A Pd1 114.1(4) . . ?
C2A N1A Pd1 108.2(4) . . ?
C3A N1A Pd1 106.7(4) . . ?
C4A C3A N1A 108.9(5) . . ?
C4A C3A H1A 109.9 . . ?
N1A C3A H1A 109.9 . . ?
C4A C3A H1B 109.9 . . ?
N1A C3A H1B 109.9 . . ?
H1A C3A H1B 108.3 . . ?
N2A C4A C3A 110.0(5) . . ?
N2A C4A H2A 109.7 . . ?
C3A C4A H2A 109.7 . . ?
N2A C4A H2B 109.7 . . ?
C3A C4A H2B 109.7 . . ?
H2A C4A H2B 108.2 . . ?
C5A N2A C4A 108.6(5) . . ?
C5A N2A C6A 109.0(5) . . ?
C4A N2A C6A 111.6(5) . . ?
C5A N2A Pd1 112.9(4) . . ?
C4A N2A Pd1 105.8(4) . . ?
C6A N2A Pd1 108.9(4) . . ?
N2A C6A H3AA 109.5 . . ?
N2A C6A H3AB 109.5 . . ?
H3AA C6A H3AB 109.5 . . ?
N2A C6A H3AC 109.5 . . ?
H3AA C6A H3AC 109.5 . . ?
H3AB C6A H3AC 109.5 . . ?
N2A C5A H4AA 109.5 . . ?
N2A C5A H4AB 109.5 . . ?
H4AA C5A H4AB 109.5 . . ?
N2A C5A H4AC 109.5 . . ?
H4AA C5A H4AC 109.5 . . ?
H4AB C5A H4AC 109.5 . . ?
O12A Cl11 O13A 121.9(8) . . ?
O12A Cl11 O11B 115.1(14) . . ?
O13A Cl11 O11B 84.3(7) . . ?
O12A Cl11 O13B 114.8(11) . . ?
O13A Cl11 O13B 29.0(6) . . ?
O11B Cl11 O13B 111.5(8) . . ?
O12A Cl11 O14 110.3(6) . . ?
O13A Cl11 O14 120.0(5) . . ?
O11B Cl11 O14 99.5(6) . . ?
O13B Cl11 O14 104.0(6) . . ?
O12A Cl11 O12B 26.0(7) . . ?
O13A Cl11 O12B 107.1(8) . . ?
O11B Cl11 O12B 138.9(11) . . ?
O13B Cl11 O12B 91.6(9) . . ?
O14 Cl11 O12B 107.4(5) . . ?
O12A Cl11 O11A 78.1(12) . . ?
O13A Cl11 O11A 103.9(7) . . ?
O11B Cl11 O11A 36.9(6) . . ?
O13B Cl11 O11A 132.2(7) . . ?
O14 Cl11 O11A 114.4(5) . . ?
O12B Cl11 O11A 102.6(9) . . ?
Cl11 O11A O12A 48.7(7) . . ?
Cl11 O12A O11A 53.1(8) . . ?

loop_
_geom_bond_atom_site_label_1
_geom_bond_atom_site_label_2
_geom_bond_distance
_geom_bond_site_symmetry_2
_geom_bond_publ_flag
Pd1 O1 2.029(4) . ?
Pd1 O1 2.040(4) 3_735 ?
Pd1 N1A 2.050(5) . ?
Pd1 N2A 2.052(5) . ?
Pd1 Pd1 3.1083(13) 3_735 ?
O1 Pd1 2.040(4) 3_735 ?
O1 H1AD 0.79(7) . ?
C1A N1A 1.472(8) . ?
C1A H1AA 0.96 . ?
C1A H1AB 0.96 . ?
C1A H1AC 0.96 . ?
C2A N1A 1.488(7) . ?
C2A H2AA 0.96 . ?
C2A H2AB 0.96 . ?
C2A H2AC 0.96 . ?
N1A C3A 1.498(8) . ?
C3A C4A 1.485(9) . ?
C3A H1A 0.97 . ?
C3A H1B 0.97 . ?
C4A N2A 1.480(8) . ?
C4A H2A 0.97 . ?
C4A H2B 0.97 . ?
N2A C5A 1.475(7) . ?
N2A C6A 1.480(7) . ?
C6A H3AA 0.96 . ?
C6A H3AB 0.96 . ?
C6A H3AC 0.96 . ?
C5A H4AA 0.96 . ?
C5A H4AB 0.96 . ?
C5A H4AC 0.96 . ?
Cl11 O12A 1.393(14) . ?
Cl11 O13A 1.399(12) . ?
Cl11 O11B 1.413(15) . ?
Cl11 O13B 1.441(13) . ?
Cl11 O14 1.447(5) . ?
Cl11 O12B 1.478(12) . ?
Cl11 O11A 1.483(11) . ?
O11A O12A 1.81(2) . ?
